data_2242813
loop_
_publ_author_name
'Kumar, Rajesh'
'Ogbeide, K. Osahon'
Mujeeb-Ur-Rehman
'Owolabi, Bodunde'
'Falodun, Abiodun'
'Choudhary, M. Iqbal'
'Yousuf, Sammer'

_publ_section_title
;
 Crystal structure, Hirshfeld surface analysis and electrostatic potential
 study of naturally occurring cassane-type diterpenoid Pulcherrimin C
 monohydrate at 100K
;
_journal_issue 2
_journal_name_full 'Acta Crystallographica Section E'
_journal_page_first 119
_journal_page_last 123
_journal_paper_doi 10.1107/S2056989018017498
_journal_volume 75
_journal_year 2019
_chemical_absolute_configuration rm
_chemical_formula_iupac 'C34 H36 O8, H2 O'
_chemical_formula_moiety 'C34 H36 O8, H2 O'
_chemical_formula_sum 'C34 H38 O9'
_chemical_formula_weight 590.64
_chemical_name_common 'Pulcherrimin C monohydrate'
_chemical_name_systematic
;5,6-Bis(benzoyloxy)-4a-hydroxy-4,7,11b-trimethyl-1,2,3,4,4a,5,6,6a,7,11,11a,11b-dodecahydrophenanthro[3,2-<i>b</i>]furan-4-carboxylic acid
monohydrate
;
_space_group_crystal_system orthorhombic
_space_group_IT_number 19
_space_group_name_Hall 'P 2ac 2ab'
_space_group_name_H-M_alt 'P 21 21 21'
_symmetry_space_group_name_Hall 'P 2ac 2ab'
_symmetry_space_group_name_H-M 'P 21 21 21'
_atom_sites_solution_hydrogens mixed
_audit_creation_method SHELXL-2018/3
_cell_angle_alpha 90
_cell_angle_beta 90
_cell_angle_gamma 90
_cell_formula_units_Z 4
_cell_length_a 11.8027(7)
_cell_length_b 13.2843(8)
_cell_length_c 19.0835(10)
_cell_measurement_reflns_used 9847
_cell_measurement_temperature 100(2)
_cell_measurement_theta_max 68.22
_cell_measurement_theta_min 4.05
_cell_volume 2992.1(3)
_computing_cell_refinement
;
SAINT (Bruker, 2000)
;
_computing_data_collection
;
APEX2 (Bruker, 2000)
;
_computing_data_reduction
;
SAINT (Bruker, 2000)
;
_computing_molecular_graphics
;
SHELXTL (Sheldrick, 2008)
;
_computing_publication_material
;
SHELXTL (Sheldrick, 2008)
;
_computing_structure_refinement
;
SHELXL2018 (Sheldrick, 2015b)
;
_computing_structure_solution
;
SHELXT2014 (Sheldrick, 2015a)
;
_diffrn_ambient_temperature 100(2)
_diffrn_measured_fraction_theta_full 0.998
_diffrn_measured_fraction_theta_max 0.998
_diffrn_measurement_device_type 'Bruker APEXII CCD'
_diffrn_measurement_method '\f and \w scans'
_diffrn_radiation_type CuK\a
_diffrn_radiation_wavelength 1.54178
_diffrn_reflns_av_R_equivalents 0.0614
_diffrn_reflns_av_unetI/netI 0.0503
_diffrn_reflns_limit_h_max 14
_diffrn_reflns_limit_h_min -14
_diffrn_reflns_limit_k_max 16
_diffrn_reflns_limit_k_min -12
_diffrn_reflns_limit_l_max 22
_diffrn_reflns_limit_l_min -22
_diffrn_reflns_number 18780
_diffrn_reflns_theta_full 67.679
_diffrn_reflns_theta_max 68.213
_diffrn_reflns_theta_min 4.055
_exptl_absorpt_coefficient_mu 0.778
_exptl_absorpt_correction_T_max 0.9260
_exptl_absorpt_correction_T_min 0.7720
_exptl_absorpt_correction_type multi-scan
_exptl_absorpt_process_details
;
(SADABS; Bruker, 2000)
;
_exptl_crystal_colour colourless
_exptl_crystal_density_diffrn 1.311
_exptl_crystal_description block
_exptl_crystal_F_000 1256
_exptl_crystal_size_max 0.350
_exptl_crystal_size_mid 0.240
_exptl_crystal_size_min 0.100
_refine_diff_density_max 0.197
_refine_diff_density_min -0.234
_refine_ls_abs_structure_details
;
Flack <i>x</i> determined using 1939 quotients
[(<i>I</i>^+^)-(<i>I</i>^-^)]/[(<i>I</i>^+^)+(<i>I</i>^-^)]
(Parsons <i>et al.</i>, 2013)
;
_refine_ls_abs_structure_Flack 0.02(9)
_refine_ls_extinction_method none
_refine_ls_goodness_of_fit_ref 1.030
_refine_ls_hydrogen_treatment mixed
_refine_ls_matrix_type full
_refine_ls_number_parameters 401
_refine_ls_number_reflns 5425
_refine_ls_number_restraints 3
_refine_ls_restrained_S_all 1.029
_refine_ls_R_factor_all 0.0469
_refine_ls_R_factor_gt 0.0398
_refine_ls_shift/su_max 0.000
_refine_ls_shift/su_mean 0.000
_refine_ls_structure_factor_coef Fsqd
_refine_ls_weighting_details 'w=1/[\s^2^(Fo^2^)+(0.0537P)^2^+0.4392P] where P=(Fo^2^+2Fc^2^)/3'
_refine_ls_weighting_scheme calc
_refine_ls_wR_factor_gt 0.0947
_refine_ls_wR_factor_ref 0.0983
_reflns_number_gt 4931
_reflns_number_total 5425
_reflns_threshold_expression 'I > 2\s(I)'
_cod_data_source_file rz5245sup1.cif
_cod_data_source_block I
_cod_database_code 2242813
_shelx_space_group_comment
;
The symmetry employed for this shelxl refinement is uniquely defined
by the following loop, which should always be used as a source of
symmetry information in preference to the above space-group names.
They are only intended as comments.
;
_shelx_estimated_absorpt_t_min 0.772
_shelx_estimated_absorpt_t_max 0.926

loop_
_space_group_symop_operation_xyz
'x, y, z'
'-x+1/2, -y, z+1/2'
'-x, y+1/2, -z+1/2'
'x+1/2, -y+1/2, -z'

loop_
_atom_site_type_symbol
_atom_site_label
_atom_site_fract_x
_atom_site_fract_y
_atom_site_fract_z
_atom_site_U_iso_or_equiv
_atom_site_adp_type
_atom_site_calc_flag
_atom_site_occupancy
O O1 0.50438(17) 0.47639(16) 0.71403(10) 0.0169(4) Uani d 1
H H1 0.498(2) 0.423(3) 0.7356(16) 0.025 Uiso calc 1
O O2 0.01638(17) 0.25183(15) 0.67636(10) 0.0208(4) Uani d 1
O O1W 0.63748(19) 0.41758(16) 0.59717(11) 0.0264(5) Uani d 1
H HWA 0.614(3) 0.442(2) 0.6356(7) 0.040 Uiso d 1
H HWB 0.610(3) 0.451(2) 0.5630(8) 0.040 Uiso d 1
O O3 0.3949(2) 0.72018(17) 0.88174(10) 0.0244(5) Uani d 1
H H3 0.381(3) 0.780(3) 0.8896(9) 0.037 Uiso calc 1
O O4 0.44345(18) 0.78239(15) 0.77797(10) 0.0222(5) Uani d 1
O O5 0.31651(16) 0.68572(14) 0.68136(9) 0.0153(4) Uani d 1
O O6 0.41856(17) 0.78789(15) 0.61026(10) 0.0196(4) Uani d 1
O O7 0.32786(16) 0.59542(15) 0.55359(9) 0.0164(4) Uani d 1
O O8 0.50711(18) 0.57755(17) 0.51448(10) 0.0243(5) Uani d 1
C C1 0.3445(2) 0.4239(2) 0.82933(13) 0.0169(6) Uani d 1
H H1A 0.275590 0.389055 0.846246 0.020 Uiso calc 1
H H1B 0.399822 0.371907 0.814829 0.020 Uiso calc 1
C C2 0.3947(3) 0.4855(2) 0.88895(14) 0.0200(6) Uani d 1
H H2A 0.413298 0.440659 0.928742 0.024 Uiso calc 1
H H2B 0.338465 0.535594 0.905294 0.024 Uiso calc 1
C C3 0.5013(3) 0.5393(2) 0.86435(14) 0.0191(6) Uani d 1
H H3A 0.559558 0.487970 0.853582 0.023 Uiso calc 1
H H3B 0.530399 0.580736 0.903561 0.023 Uiso calc 1
C C4 0.4874(2) 0.6082(2) 0.79929(14) 0.0173(6) Uani d 1
C C5 0.4224(2) 0.5473(2) 0.73970(14) 0.0143(6) Uani d 1
C C6 0.3989(2) 0.6071(2) 0.67137(14) 0.0147(6) Uani d 1
H H6 0.471384 0.637824 0.654684 0.018 Uiso calc 1
C C7 0.3546(2) 0.5350(2) 0.61502(14) 0.0150(6) Uani d 1
H H7 0.415279 0.485543 0.602790 0.018 Uiso calc 1
C C8 0.2478(3) 0.4785(2) 0.63531(13) 0.0155(6) Uani d 1
H H8 0.186764 0.528923 0.644741 0.019 Uiso calc 1
C C9 0.2713(2) 0.4192(2) 0.70451(13) 0.0155(6) Uani d 1
H H9 0.334191 0.370940 0.694319 0.019 Uiso calc 1
C C10 0.3135(2) 0.4897(2) 0.76501(14) 0.0148(6) Uani d 1
C C11 0.1683(2) 0.3559(2) 0.72822(14) 0.0179(6) Uani d 1
H H11A 0.194840 0.298367 0.756862 0.021 Uiso calc 1
H H11B 0.117878 0.397728 0.757681 0.021 Uiso calc 1
C C12 0.1045(3) 0.3179(2) 0.66718(15) 0.0178(6) Uani d 1
C C13 0.1173(3) 0.3412(2) 0.59897(15) 0.0188(6) Uani d 1
C C14 0.2088(2) 0.4101(2) 0.57349(14) 0.0182(6) Uani d 1
H H14 0.175084 0.454722 0.536778 0.022 Uiso calc 1
C C15 0.0311(3) 0.2860(2) 0.56192(15) 0.0232(7) Uani d 1
H H15 0.017844 0.286084 0.512817 0.028 Uiso calc 1
C C16 -0.0266(3) 0.2344(2) 0.61042(15) 0.0239(7) Uani d 1
H H16 -0.088919 0.191433 0.600640 0.029 Uiso calc 1
C C17 0.4377(2) 0.7109(2) 0.81719(14) 0.0176(6) Uani d 1
C C18 0.6083(2) 0.6352(2) 0.77395(15) 0.0210(6) Uani d 1
H H18A 0.649574 0.573260 0.762598 0.031 Uiso calc 1
H H18B 0.648405 0.671535 0.811094 0.031 Uiso calc 1
H H18C 0.603385 0.677712 0.732109 0.031 Uiso calc 1
C C19 0.2189(2) 0.5629(2) 0.78820(14) 0.0165(6) Uani d 1
H H19A 0.178146 0.587521 0.746845 0.025 Uiso calc 1
H H19B 0.252518 0.619990 0.813222 0.025 Uiso calc 1
H H19C 0.165902 0.527710 0.819244 0.025 Uiso calc 1
C C20 0.3041(3) 0.3486(2) 0.53868(15) 0.0258(7) Uani d 1
H H20A 0.271281 0.302184 0.504307 0.039 Uiso calc 1
H H20B 0.344815 0.310097 0.574548 0.039 Uiso calc 1
H H20C 0.356908 0.394307 0.515049 0.039 Uiso calc 1
C C21 0.3382(2) 0.7741(2) 0.64816(14) 0.0171(6) Uani d 1
C C22 0.2512(2) 0.8514(2) 0.66403(14) 0.0173(6) Uani d 1
C C23 0.1932(3) 0.8533(2) 0.72745(16) 0.0218(6) Uani d 1
H H23 0.203683 0.800542 0.760439 0.026 Uiso calc 1
C C24 0.1201(3) 0.9321(2) 0.74262(17) 0.0256(7) Uani d 1
H H24 0.081958 0.934114 0.786437 0.031 Uiso calc 1
C C25 0.1025(3) 1.0083(2) 0.69359(18) 0.0275(7) Uani d 1
H H25 0.052511 1.062358 0.703969 0.033 Uiso calc 1
C C26 0.1582(3) 1.0050(2) 0.62952(17) 0.0253(7) Uani d 1
H H26 0.144897 1.056131 0.595677 0.030 Uiso calc 1
C C27 0.2331(3) 0.9277(2) 0.61472(15) 0.0216(6) Uani d 1
H H27 0.272173 0.926462 0.571194 0.026 Uiso calc 1
C C28 0.4154(2) 0.6172(2) 0.51063(14) 0.0175(6) Uani d 1
C C29 0.3839(3) 0.6969(2) 0.45916(14) 0.0189(6) Uani d 1
C C30 0.2788(2) 0.7442(2) 0.46095(14) 0.0194(6) Uani d 1
H H30 0.223119 0.723328 0.493792 0.023 Uiso calc 1
C C31 0.2556(3) 0.8222(2) 0.41454(16) 0.0256(7) Uani d 1
H H31 0.184156 0.855115 0.415744 0.031 Uiso calc 1
C C32 0.3373(3) 0.8517(3) 0.36640(16) 0.0279(7) Uani d 1
H H32 0.321630 0.905285 0.334856 0.033 Uiso calc 1
C C33 0.4411(3) 0.8041(3) 0.36394(16) 0.0267(7) Uani d 1
H H33 0.496239 0.824739 0.330637 0.032 Uiso calc 1
C C34 0.4651(3) 0.7262(2) 0.40992(15) 0.0221(6) Uani d 1
H H34 0.536337 0.693019 0.407994 0.027 Uiso calc 1

loop_
_atom_site_aniso_label
_atom_site_aniso_U_11
_atom_site_aniso_U_22
_atom_site_aniso_U_33
_atom_site_aniso_U_12
_atom_site_aniso_U_13
_atom_site_aniso_U_23
O1 0.0187(11) 0.0154(10) 0.0167(9) 0.0038(9) 0.0027(8) 0.0020(7)
O2 0.0228(11) 0.0219(11) 0.0177(10) -0.0070(9) -0.0007(8) 0.0001(8)
O1W 0.0306(13) 0.0244(12) 0.0243(10) 0.0037(10) 0.0089(9) 0.0046(9)
O3 0.0342(13) 0.0197(11) 0.0194(10) 0.0030(10) 0.0037(9) -0.0026(8)
O4 0.0307(12) 0.0169(10) 0.0190(10) -0.0040(9) -0.0041(9) 0.0005(8)
O5 0.0152(10) 0.0142(10) 0.0166(9) 0.0018(8) 0.0008(8) 0.0007(7)
O6 0.0203(11) 0.0204(11) 0.0180(9) -0.0015(9) 0.0015(8) 0.0023(8)
O7 0.0170(10) 0.0190(10) 0.0131(9) -0.0003(9) 0.0025(8) 0.0030(7)
O8 0.0216(11) 0.0305(12) 0.0207(10) 0.0051(10) 0.0040(9) 0.0061(9)
C1 0.0196(14) 0.0167(14) 0.0143(12) 0.0003(12) 0.0023(11) 0.0027(10)
C2 0.0245(16) 0.0222(15) 0.0133(13) 0.0031(13) -0.0010(11) 0.0018(11)
C3 0.0223(16) 0.0172(15) 0.0178(13) 0.0023(13) -0.0059(12) 0.0015(11)
C4 0.0179(15) 0.0192(15) 0.0148(13) -0.0021(13) -0.0019(11) -0.0012(10)
C5 0.0163(14) 0.0135(14) 0.0132(12) 0.0019(12) -0.0012(11) -0.0007(10)
C6 0.0141(13) 0.0141(13) 0.0158(12) 0.0001(12) 0.0025(11) 0.0025(10)
C7 0.0177(15) 0.0152(14) 0.0120(12) 0.0036(12) 0.0005(11) 0.0020(10)
C8 0.0168(14) 0.0152(14) 0.0144(12) 0.0016(12) 0.0017(11) -0.0002(10)
C9 0.0171(14) 0.0153(14) 0.0140(12) 0.0016(12) 0.0020(10) 0.0006(10)
C10 0.0151(14) 0.0166(14) 0.0127(12) 0.0013(12) -0.0001(11) -0.0008(10)
C11 0.0200(15) 0.0180(14) 0.0156(13) -0.0021(12) 0.0032(12) 0.0013(11)
C12 0.0187(15) 0.0150(13) 0.0197(13) 0.0001(12) 0.0038(12) -0.0023(11)
C13 0.0209(16) 0.0181(15) 0.0174(13) -0.0008(13) -0.0018(12) -0.0025(11)
C14 0.0205(15) 0.0200(15) 0.0140(12) -0.0032(13) 0.0002(11) 0.0004(11)
C15 0.0260(16) 0.0253(17) 0.0183(14) -0.0061(14) -0.0014(12) -0.0023(12)
C16 0.0235(16) 0.0272(17) 0.0210(15) -0.0087(14) -0.0038(12) -0.0047(12)
C17 0.0156(14) 0.0205(15) 0.0169(13) -0.0035(12) -0.0052(11) -0.0022(11)
C18 0.0172(15) 0.0243(16) 0.0214(14) -0.0026(13) -0.0040(12) -0.0002(12)
C19 0.0163(14) 0.0184(14) 0.0147(12) 0.0009(12) 0.0022(11) 0.0001(10)
C20 0.0312(18) 0.0277(17) 0.0184(14) -0.0071(15) 0.0062(13) -0.0071(12)
C21 0.0202(15) 0.0159(14) 0.0151(12) -0.0016(12) -0.0055(11) -0.0002(10)
C22 0.0161(14) 0.0142(14) 0.0215(13) -0.0022(12) -0.0051(11) -0.0018(11)
C23 0.0199(15) 0.0183(14) 0.0272(15) -0.0027(13) -0.0025(12) -0.0001(12)
C24 0.0190(15) 0.0223(16) 0.0355(17) -0.0038(14) 0.0013(13) -0.0082(13)
C25 0.0169(15) 0.0181(16) 0.0476(19) 0.0021(14) -0.0073(15) -0.0073(14)
C26 0.0229(16) 0.0172(16) 0.0359(17) 0.0014(14) -0.0126(14) 0.0026(12)
C27 0.0199(15) 0.0198(15) 0.0249(14) -0.0016(13) -0.0072(12) -0.0002(12)
C28 0.0199(15) 0.0181(15) 0.0144(12) -0.0009(13) 0.0002(11) -0.0020(10)
C29 0.0257(16) 0.0180(15) 0.0129(12) -0.0036(13) 0.0001(11) -0.0013(11)
C30 0.0218(15) 0.0204(15) 0.0161(13) -0.0030(13) 0.0020(11) -0.0016(11)
C31 0.0285(17) 0.0236(16) 0.0245(15) 0.0040(14) -0.0038(13) 0.0008(12)
C32 0.0396(19) 0.0244(16) 0.0197(14) -0.0020(16) -0.0056(14) 0.0091(12)
C33 0.0295(17) 0.0302(18) 0.0203(15) -0.0072(15) 0.0031(13) 0.0058(12)
C34 0.0210(15) 0.0265(17) 0.0188(14) -0.0016(14) 0.0032(11) 0.0025(12)

loop_
_atom_type_symbol
_atom_type_description
_atom_type_scat_dispersion_real
_atom_type_scat_dispersion_imag
_atom_type_scat_source
C C 0.0181 0.0091 'International Tables Vol C Tables 4.2.6.8 and 6.1.1.4'
H H 0.0000 0.0000 'International Tables Vol C Tables 4.2.6.8 and 6.1.1.4'
O O 0.0492 0.0322 'International Tables Vol C Tables 4.2.6.8 and 6.1.1.4'

loop_
_geom_angle_atom_site_label_1
_geom_angle_atom_site_label_2
_geom_angle_atom_site_label_3
_geom_angle
C5 O1 H1 109.5
C12 O2 C16 105.7(2)
HWA O1W HWB 109.7(3)
C17 O3 H3 109.5
C21 O5 C6 116.0(2)
C28 O7 C7 116.2(2)
C2 C1 C10 112.4(2)
C2 C1 H1A 109.1
C10 C1 H1A 109.1
C2 C1 H1B 109.1
C10 C1 H1B 109.1
H1A C1 H1B 107.9
C1 C2 C3 110.1(2)
C1 C2 H2A 109.6
C3 C2 H2A 109.6
C1 C2 H2B 109.6
C3 C2 H2B 109.6
H2A C2 H2B 108.2
C2 C3 C4 115.9(2)
C2 C3 H3A 108.3
C4 C3 H3A 108.3
C2 C3 H3B 108.3
C4 C3 H3B 108.3
H3A C3 H3B 107.4
C17 C4 C18 102.6(2)
C17 C4 C3 112.9(2)
C18 C4 C3 106.8(2)
C17 C4 C5 115.5(2)
C18 C4 C5 109.8(2)
C3 C4 C5 108.8(2)
O1 C5 C6 99.8(2)
O1 C5 C10 109.7(2)
C6 C5 C10 111.2(2)
O1 C5 C4 104.6(2)
C6 C5 C4 115.2(2)
C10 C5 C4 114.9(2)
O5 C6 C7 108.4(2)
O5 C6 C5 112.4(2)
C7 C6 C5 109.3(2)
O5 C6 H6 108.9
C7 C6 H6 108.9
C5 C6 H6 108.9
O7 C7 C8 107.4(2)
O7 C7 C6 107.1(2)
C8 C7 C6 114.4(2)
O7 C7 H7 109.3
C8 C7 H7 109.3
C6 C7 H7 109.3
C7 C8 C14 109.9(2)
C7 C8 C9 108.5(2)
C14 C8 C9 113.5(2)
C7 C8 H8 108.3
C14 C8 H8 108.3
C9 C8 H8 108.3
C11 C9 C8 112.5(2)
C11 C9 C10 111.0(2)
C8 C9 C10 112.2(2)
C11 C9 H9 106.9
C8 C9 H9 106.9
C10 C9 H9 106.9
C19 C10 C1 107.4(2)
C19 C10 C9 110.9(2)
C1 C10 C9 108.8(2)
C19 C10 C5 111.9(2)
C1 C10 C5 108.9(2)
C9 C10 C5 108.9(2)
C12 C11 C9 110.9(2)
C12 C11 H11A 109.5
C9 C11 H11A 109.5
C12 C11 H11B 109.5
C9 C11 H11B 109.5
H11A C11 H11B 108.1
C13 C12 O2 110.9(3)
C13 C12 C11 128.8(3)
O2 C12 C11 120.3(2)
C12 C13 C15 106.1(3)
C12 C13 C14 122.4(3)
C15 C13 C14 131.5(3)
C13 C14 C20 110.0(2)
C13 C14 C8 108.9(2)
C20 C14 C8 114.8(2)
C13 C14 H14 107.6
C20 C14 H14 107.6
C8 C14 H14 107.6
C16 C15 C13 106.3(3)
C16 C15 H15 126.8
C13 C15 H15 126.8
C15 C16 O2 111.1(3)
C15 C16 H16 124.5
O2 C16 H16 124.5
O4 C17 O3 121.2(3)
O4 C17 C4 122.8(3)
O3 C17 C4 115.7(2)
C4 C18 H18A 109.5
C4 C18 H18B 109.5
H18A C18 H18B 109.5
C4 C18 H18C 109.5
H18A C18 H18C 109.5
H18B C18 H18C 109.5
C10 C19 H19A 109.5
C10 C19 H19B 109.5
H19A C19 H19B 109.5
C10 C19 H19C 109.5
H19A C19 H19C 109.5
H19B C19 H19C 109.5
C14 C20 H20A 109.5
C14 C20 H20B 109.5
H20A C20 H20B 109.5
C14 C20 H20C 109.5
H20A C20 H20C 109.5
H20B C20 H20C 109.5
O6 C21 O5 124.0(3)
O6 C21 C22 124.1(3)
O5 C21 C22 111.9(2)
C23 C22 C27 119.8(3)
C23 C22 C21 122.1(3)
C27 C22 C21 118.0(3)
C24 C23 C22 120.1(3)
C24 C23 H23 120.0
C22 C23 H23 120.0
C23 C24 C25 120.1(3)
C23 C24 H24 120.0
C25 C24 H24 120.0
C26 C25 C24 119.8(3)
C26 C25 H25 120.1
C24 C25 H25 120.1
C27 C26 C25 120.4(3)
C27 C26 H26 119.8
C25 C26 H26 119.8
C26 C27 C22 119.8(3)
C26 C27 H27 120.1
C22 C27 H27 120.1
O8 C28 O7 123.8(3)
O8 C28 C29 125.0(3)
O7 C28 C29 111.2(2)
C30 C29 C34 120.1(3)
C30 C29 C28 121.8(3)
C34 C29 C28 118.0(3)
C31 C30 C29 119.8(3)
C31 C30 H30 120.1
C29 C30 H30 120.1
C32 C31 C30 119.7(3)
C32 C31 H31 120.2
C30 C31 H31 120.2
C33 C32 C31 120.6(3)
C33 C32 H32 119.7
C31 C32 H32 119.7
C32 C33 C34 120.2(3)
C32 C33 H33 119.9
C34 C33 H33 119.9
C33 C34 C29 119.6(3)
C33 C34 H34 120.2
C29 C34 H34 120.2

loop_
_geom_bond_atom_site_label_1
_geom_bond_atom_site_label_2
_geom_bond_distance
O1 C5 1.436(3)
O1 H1 0.82(4)
O2 C12 1.372(4)
O2 C16 1.376(3)
O1W HWA 0.8501(14)
O1W HWB 0.8501(14)
O3 C17 1.337(3)
O3 H3 0.82(4)
O4 C17 1.211(3)
O5 C21 1.358(3)
O5 C6 1.440(3)
O6 C21 1.207(4)
O7 C28 1.350(3)
O7 C7 1.455(3)
O8 C28 1.206(4)
C1 C2 1.522(4)
C1 C10 1.551(4)
C1 H1A 0.9900
C1 H1B 0.9900
C2 C3 1.522(4)
C2 H2A 0.9900
C2 H2B 0.9900
C3 C4 1.551(4)
C3 H3A 0.9900
C3 H3B 0.9900
C4 C17 1.524(4)
C4 C18 1.549(4)
C4 C5 1.593(4)
C5 C6 1.552(4)
C5 C10 1.572(4)
C6 C7 1.532(4)
C6 H6 1.0000
C7 C8 1.517(4)
C7 H7 1.0000
C8 C14 1.559(4)
C8 C9 1.562(3)
C8 H8 1.0000
C9 C11 1.546(4)
C9 C10 1.567(4)
C9 H9 1.0000
C10 C19 1.546(4)
C11 C12 1.476(4)
C11 H11A 0.9900
C11 H11B 0.9900
C12 C13 1.347(4)
C13 C15 1.441(4)
C13 C14 1.496(4)
C14 C20 1.541(4)
C14 H14 1.0000
C15 C16 1.337(4)
C15 H15 0.9500
C16 H16 0.9500
C18 H18A 0.9800
C18 H18B 0.9800
C18 H18C 0.9800
C19 H19A 0.9800
C19 H19B 0.9800
C19 H19C 0.9800
C20 H20A 0.9800
C20 H20B 0.9800
C20 H20C 0.9800
C21 C22 1.484(4)
C22 C23 1.391(4)
C22 C27 1.400(4)
C23 C24 1.387(4)
C23 H23 0.9500
C24 C25 1.394(5)
C24 H24 0.9500
C25 C26 1.389(5)
C25 H25 0.9500
C26 C27 1.384(4)
C26 H26 0.9500
C27 H27 0.9500
C28 C29 1.491(4)
C29 C30 1.391(4)
C29 C34 1.398(4)
C30 C31 1.390(4)
C30 H30 0.9500
C31 C32 1.389(5)
C31 H31 0.9500
C32 C33 1.379(5)
C32 H32 0.9500
C33 C34 1.386(4)
C33 H33 0.9500
C34 H34 0.9500

loop_
_geom_hbond_atom_site_label_D
_geom_hbond_atom_site_label_H
_geom_hbond_atom_site_label_A
_geom_hbond_site_symmetry_A
_geom_hbond_distance_DH
_geom_hbond_distance_HA
_geom_hbond_distance_DA
_geom_hbond_angle_DHA
O1 H1 O4 3_646 0.82(4) 2.01(4) 2.654(3) 134(4)
O1W HWA O1 1_555 0.848(19) 2.03(3) 2.838(3) 158.6(15)
O1W HWB O8 1_555 0.85(2) 2.27(3) 3.062(3) 154.2(19)
O3 H3 O1W 3_656 0.83(4) 1.86(4) 2.680(3) 174(4)
C19 H19B O3 1_555 0.98 2.51 3.445(3) 159
C1 H1A Cg1 2_565 0.99 2.98 3.910(3) 157
C34 H34 Cg2 4_566 0.95 2.85 3.655(3) 143

loop_
_geom_torsion_atom_site_label_1
_geom_torsion_atom_site_label_2
_geom_torsion_atom_site_label_3
_geom_torsion_atom_site_label_4
_geom_torsion
C10 C1 C2 C3 -59.2(3)
C1 C2 C3 C4 56.0(3)
C2 C3 C4 C17 80.5(3)
C2 C3 C4 C18 -167.5(2)
C2 C3 C4 C5 -49.1(3)
C17 C4 C5 O1 158.7(2)
C18 C4 C5 O1 43.5(3)
C3 C4 C5 O1 -73.1(3)
C17 C4 C5 C6 50.3(3)
C18 C4 C5 C6 -65.0(3)
C3 C4 C5 C6 178.5(2)
C17 C4 C5 C10 -80.9(3)
C18 C4 C5 C10 163.8(2)
C3 C4 C5 C10 47.3(3)
C21 O5 C6 C7 -99.4(2)
C21 O5 C6 C5 139.7(2)
O1 C5 C6 O5 179.7(2)
C10 C5 C6 O5 64.0(3)
C4 C5 C6 O5 -69.0(3)
O1 C5 C6 C7 59.3(3)
C10 C5 C6 C7 -56.4(3)
C4 C5 C6 C7 170.6(2)
C28 O7 C7 C8 -153.2(2)
C28 O7 C7 C6 83.4(3)
O5 C6 C7 O7 54.0(3)
C5 C6 C7 O7 176.8(2)
O5 C6 C7 C8 -64.9(3)
C5 C6 C7 C8 57.9(3)
O7 C7 C8 C14 59.6(3)
C6 C7 C8 C14 178.4(2)
O7 C7 C8 C9 -175.8(2)
C6 C7 C8 C9 -57.0(3)
C7 C8 C9 C11 -178.0(2)
C14 C8 C9 C11 -55.5(3)
C7 C8 C9 C10 56.0(3)
C14 C8 C9 C10 178.5(2)
C2 C1 C10 C19 -64.1(3)
C2 C1 C10 C9 175.8(2)
C2 C1 C10 C5 57.2(3)
C11 C9 C10 C19 -59.9(3)
C8 C9 C10 C19 67.0(3)
C11 C9 C10 C1 58.0(3)
C8 C9 C10 C1 -175.2(2)
C11 C9 C10 C5 176.6(2)
C8 C9 C10 C5 -56.6(3)
O1 C5 C10 C19 -175.8(2)
C6 C5 C10 C19 -66.5(3)
C4 C5 C10 C19 66.6(3)
O1 C5 C10 C1 65.6(3)
C6 C5 C10 C1 175.0(2)
C4 C5 C10 C1 -51.9(3)
O1 C5 C10 C9 -52.9(3)
C6 C5 C10 C9 56.5(3)
C4 C5 C10 C9 -170.4(2)
C8 C9 C11 C12 33.3(3)
C10 C9 C11 C12 160.0(2)
C16 O2 C12 C13 -0.1(3)
C16 O2 C12 C11 178.0(3)
C9 C11 C12 C13 -8.6(4)
C9 C11 C12 O2 173.6(2)
O2 C12 C13 C15 0.0(3)
C11 C12 C13 C15 -178.0(3)
O2 C12 C13 C14 -178.6(2)
C11 C12 C13 C14 3.4(5)
C12 C13 C14 C20 104.1(3)
C15 C13 C14 C20 -74.1(4)
C12 C13 C14 C8 -22.5(4)
C15 C13 C14 C8 159.2(3)
C7 C8 C14 C13 169.4(2)
C9 C8 C14 C13 47.7(3)
C7 C8 C14 C20 45.6(3)
C9 C8 C14 C20 -76.1(3)
C12 C13 C15 C16 0.2(4)
C14 C13 C15 C16 178.6(3)
C13 C15 C16 O2 -0.3(4)
C12 O2 C16 C15 0.3(3)
C18 C4 C17 O4 48.5(3)
C3 C4 C17 O4 163.0(3)
C5 C4 C17 O4 -70.8(4)
C18 C4 C17 O3 -126.3(2)
C3 C4 C17 O3 -11.8(4)
C5 C4 C17 O3 114.4(3)
C6 O5 C21 O6 2.4(4)
C6 O5 C21 C22 -177.6(2)
O6 C21 C22 C23 -150.1(3)
O5 C21 C22 C23 30.0(4)
O6 C21 C22 C27 26.0(4)
O5 C21 C22 C27 -153.9(2)
C27 C22 C23 C24 -1.8(4)
C21 C22 C23 C24 174.2(3)
C22 C23 C24 C25 1.5(4)
C23 C24 C25 C26 0.1(5)
C24 C25 C26 C27 -1.5(5)
C25 C26 C27 C22 1.2(4)
C23 C22 C27 C26 0.4(4)
C21 C22 C27 C26 -175.7(3)
C7 O7 C28 O8 11.8(4)
C7 O7 C28 C29 -167.4(2)
O8 C28 C29 C30 -175.4(3)
O7 C28 C29 C30 3.7(4)
O8 C28 C29 C34 2.2(4)
O7 C28 C29 C34 -178.7(3)
C34 C29 C30 C31 -1.3(4)
C28 C29 C30 C31 176.3(3)
C29 C30 C31 C32 0.4(4)
C30 C31 C32 C33 0.4(5)
C31 C32 C33 C34 -0.3(5)
C32 C33 C34 C29 -0.5(5)
C30 C29 C34 C33 1.3(4)
C28 C29 C34 C33 -176.3(3)

_cod_database_fobs_code 2242813
